data_2218783
loop_
_publ_author_name
'Kaluderovi\'c, Goran N.'
'Paethanom, Anchan'
'Wagner, Christoph'
'Sabo, Tibor J.'
'Schmidt, Harry'

_publ_section_title
;
 <i>N</i>,<i>N</i>'-Bis[2-(methoxycarbonyl)ethyl]ethane-1,2-diammonium
 dichloride
;
_journal_coeditor_code PK2097
_journal_issue 7
_journal_name_full 'Acta Crystallographica Section E'
_journal_page_first o1232
_journal_paper_doi 10.1107/S1600536808016565
_journal_volume 64
_journal_year 2008
_chemical_formula_iupac 'C10 H22 N2 O4 2+ , 2Cl -'
_chemical_formula_moiety 'C10 H22 N2 O4 2+ , 2Cl -'
_chemical_formula_sum 'C10 H22 Cl2 N2 O4'
_chemical_formula_weight 305.20
_chemical_name_systematic
;
N,N'-Bis[2-(methoxycarbonyl)ethyl]ethane-1,2-diammonium dichloride
;
_space_group_IT_number 14
_symmetry_cell_setting monoclinic
_symmetry_space_group_name_Hall '-P 2ybc'
_symmetry_space_group_name_H-M 'P 1 21/c 1'
_atom_sites_solution_hydrogens geom
_atom_sites_solution_primary direct
_atom_sites_solution_secondary difmap
_audit_creation_method SHELXL97
_cell_angle_alpha 90.00
_cell_angle_beta 101.763(10)
_cell_angle_gamma 90.00
_cell_formula_units_Z 2
_cell_length_a 8.9030(8)
_cell_length_b 10.3327(10)
_cell_length_c 8.3269(10)
_cell_measurement_reflns_used 26
_cell_measurement_temperature 293(2)
_cell_measurement_theta_max 12.2
_cell_measurement_theta_min 7.7
_cell_volume 749.92(14)
_computing_cell_refinement 'STADI4 (Stoe & Cie, 1996)'
_computing_data_collection 'STADI4 (Stoe & Cie, 1996)'
_computing_data_reduction 'STADI4 (Stoe & Cie, 1996)'
_computing_molecular_graphics 'DIAMOND (Brandenburg, 2001)'
_computing_publication_material 'SHELXL97 (Sheldrick, 2008)'
_computing_structure_refinement 'SHELXL97 (Sheldrick, 2008)'
_computing_structure_solution 'SHELXS97 (Sheldrick, 2008)'
_diffrn_ambient_temperature 293(2)
_diffrn_measured_fraction_theta_full 0.998
_diffrn_measured_fraction_theta_max 0.998
_diffrn_measurement_device_type 'Stoe STADI4'
_diffrn_measurement_method \w/2\q
_diffrn_radiation_monochromator graphite
_diffrn_radiation_source 'fine-focus sealed tube'
_diffrn_radiation_type MoK\a
_diffrn_radiation_wavelength 0.71073
_diffrn_reflns_av_R_equivalents 0.0572
_diffrn_reflns_av_sigmaI/netI 0.0370
_diffrn_reflns_limit_h_max 10
_diffrn_reflns_limit_h_min -10
_diffrn_reflns_limit_k_max 12
_diffrn_reflns_limit_k_min -12
_diffrn_reflns_limit_l_max 9
_diffrn_reflns_limit_l_min -9
_diffrn_reflns_number 5296
_diffrn_reflns_theta_full 25.06
_diffrn_reflns_theta_max 25.06
_diffrn_reflns_theta_min 2.34
_diffrn_standards_decay_% 'random variation +-5'
_diffrn_standards_interval_time 60
_diffrn_standards_number 2
_exptl_absorpt_coefficient_mu 0.441
_exptl_absorpt_correction_type none
_exptl_crystal_colour colourless
_exptl_crystal_density_diffrn 1.352
_exptl_crystal_density_method 'not measured'
_exptl_crystal_description needle
_exptl_crystal_F_000 324
_exptl_crystal_size_max 0.42
_exptl_crystal_size_mid 0.12
_exptl_crystal_size_min 0.10
_refine_diff_density_max 0.239
_refine_diff_density_min -0.217
_refine_ls_extinction_coef 0.012(3)
_refine_ls_extinction_expression Fc^*^=kFc[1+0.001xFc^2^\l^3^/sin(2\q)]^-1/4^
_refine_ls_extinction_method 'SHELXL97 (Sheldrick, 2008)'
_refine_ls_goodness_of_fit_ref 1.126
_refine_ls_hydrogen_treatment mixed
_refine_ls_matrix_type full
_refine_ls_number_parameters 116
_refine_ls_number_reflns 1324
_refine_ls_number_restraints 0
_refine_ls_restrained_S_all 1.126
_refine_ls_R_factor_all 0.0582
_refine_ls_R_factor_gt 0.0362
_refine_ls_shift/su_max 0.000
_refine_ls_shift/su_mean 0.000
_refine_ls_structure_factor_coef Fsqd
_refine_ls_weighting_details 'calc w = 1/[\s^2^(Fo^2^)+(0.0263P)^2^+0.2601P] where P=(Fo^2^+2Fc^2^)/3'
_refine_ls_weighting_scheme calc
_refine_ls_wR_factor_gt 0.0768
_refine_ls_wR_factor_ref 0.0854
_reflns_number_gt 1021
_reflns_number_total 1324
_reflns_threshold_expression I>2\s(I)
_cod_data_source_file pk2097.cif
_cod_data_source_block I
_cod_original_cell_volume 749.93(13)
_cod_original_sg_symbol_H-M P21/c
_cod_database_code 2218783
_cod_database_fobs_code 2218783

loop_
_symmetry_equiv_pos_as_xyz
'x, y, z'
'-x, y+1/2, -z+1/2'
'-x, -y, -z'
'x, -y-1/2, z-1/2'

loop_
_atom_site_type_symbol
_atom_site_label
_atom_site_fract_x
_atom_site_fract_y
_atom_site_fract_z
_atom_site_U_iso_or_equiv
_atom_site_adp_type
_atom_site_calc_flag
_atom_site_refinement_flags
_atom_site_occupancy
C C1 0.5853(3) 0.4998(2) 0.5051(3) 0.0387(6) Uani d . 1
H H2 0.624(3) 0.586(2) 0.507(3) 0.046(7) Uiso d . 1
H H1 0.636(3) 0.454(2) 0.596(3) 0.051(7) Uiso d . 1
C C2 0.7898(3) 0.4385(3) 0.3579(3) 0.0401(6) Uani d . 1
H H5 0.835(3) 0.409(2) 0.462(3) 0.052(8) Uiso d . 1
H H6 0.818(3) 0.525(3) 0.344(3) 0.046(7) Uiso d . 1
C C3 0.8277(3) 0.3565(3) 0.2221(3) 0.0421(6) Uani d . 1
H H8 0.756(3) 0.376(2) 0.126(3) 0.047(7) Uiso d . 1
H H7 0.819(3) 0.272(2) 0.248(3) 0.045(7) Uiso d . 1
C C4 0.9857(3) 0.3853(2) 0.1953(3) 0.0417(6) Uani d . 1
C C5 1.1771(3) 0.3294(3) 0.0491(3) 0.0609(8) Uani d . 1
H H9 1.1942 0.4207 0.0408 0.091 Uiso calc R 1
H H11 1.1832 0.2882 -0.0528 0.091 Uiso calc R 1
H H10 1.2539 0.2937 0.1356 0.091 Uiso calc R 1
N N 0.6217(2) 0.43799(19) 0.3563(3) 0.0345(5) Uani d . 1
H H3 0.585(3) 0.349(3) 0.352(3) 0.051(7) Uiso d . 1
H H4 0.577(3) 0.480(2) 0.271(3) 0.047(8) Uiso d . 1
O O1 1.0669(2) 0.4681(2) 0.2636(3) 0.0799(7) Uani d . 1
O O2 1.02593(19) 0.30760(17) 0.0849(2) 0.0566(5) Uani d . 1
Cl Cl 0.49596(7) 0.66139(5) 0.11984(7) 0.0475(2) Uani d . 1

loop_
_atom_site_aniso_label
_atom_site_aniso_U_11
_atom_site_aniso_U_22
_atom_site_aniso_U_33
_atom_site_aniso_U_12
_atom_site_aniso_U_13
_atom_site_aniso_U_23
C1 0.0311(12) 0.0375(13) 0.0491(15) -0.0017(10) 0.0122(11) -0.0005(11)
C2 0.0277(12) 0.0450(15) 0.0488(15) -0.0014(10) 0.0104(11) -0.0051(12)
C3 0.0363(13) 0.0453(16) 0.0444(14) -0.0044(11) 0.0076(11) -0.0059(12)
C4 0.0340(13) 0.0505(14) 0.0390(13) 0.0011(11) 0.0038(10) -0.0028(11)
C5 0.0503(16) 0.0728(19) 0.0679(18) 0.0073(14) 0.0312(14) -0.0037(16)
N 0.0272(10) 0.0305(10) 0.0461(12) 0.0013(8) 0.0080(8) 0.0056(9)
O1 0.0440(11) 0.1084(17) 0.0928(16) -0.0259(12) 0.0270(11) -0.0537(14)
O2 0.0499(11) 0.0618(12) 0.0648(12) -0.0047(9) 0.0271(9) -0.0190(9)
Cl 0.0542(4) 0.0336(3) 0.0529(4) 0.0092(3) 0.0064(3) 0.0026(3)

loop_
_atom_type_symbol
_atom_type_description
_atom_type_scat_dispersion_real
_atom_type_scat_dispersion_imag
_atom_type_scat_source
C C 0.0033 0.0016 'International Tables Vol C Tables 4.2.6.8 and 6.1.1.4'
H H 0.0000 0.0000 'International Tables Vol C Tables 4.2.6.8 and 6.1.1.4'
N N 0.0061 0.0033 'International Tables Vol C Tables 4.2.6.8 and 6.1.1.4'
O O 0.0106 0.0060 'International Tables Vol C Tables 4.2.6.8 and 6.1.1.4'
Cl Cl 0.1484 0.1585 'International Tables Vol C Tables 4.2.6.8 and 6.1.1.4'

loop_
_geom_angle_atom_site_label_1
_geom_angle_atom_site_label_2
_geom_angle_atom_site_label_3
_geom_angle_site_symmetry_1
_geom_angle_site_symmetry_3
_geom_angle
N C1 C1 . 3_666 110.0(3)
N C1 H2 . . 105.7(14)
C1 C1 H2 3_666 . 111.0(14)
N C1 H1 . . 107.8(15)
C1 C1 H1 3_666 . 111.5(15)
H2 C1 H1 . . 111(2)
N C2 C3 . . 111.63(19)
N C2 H5 . . 104.7(15)
C3 C2 H5 . . 113.1(16)
N C2 H6 . . 107.3(15)
C3 C2 H6 . . 109.6(15)
H5 C2 H6 . . 110(2)
C4 C3 C2 . . 111.1(2)
C4 C3 H8 . . 108.8(14)
C2 C3 H8 . . 107.9(15)
C4 C3 H7 . . 110.7(15)
C2 C3 H7 . . 109.0(15)
H8 C3 H7 . . 109(2)
O1 C4 O2 . . 123.0(2)
O1 C4 C3 . . 124.8(2)
O2 C4 C3 . . 112.2(2)
O2 C5 H9 . . 109.5
O2 C5 H11 . . 109.5
H9 C5 H11 . . 109.5
O2 C5 H10 . . 109.5
H9 C5 H10 . . 109.5
H11 C5 H10 . . 109.5
C1 N C2 . . 112.25(18)
C1 N H3 . . 108.0(14)
C2 N H3 . . 109.2(14)
C1 N H4 . . 109.2(17)
C2 N H4 . . 107.4(16)
H3 N H4 . . 111(2)
C4 O2 C5 . . 116.20(19)

loop_
_geom_bond_atom_site_label_1
_geom_bond_atom_site_label_2
_geom_bond_site_symmetry_2
_geom_bond_distance
C1 N . 1.487(3)
C1 C1 3_666 1.505(4)
C1 H2 . 0.95(2)
C1 H1 . 0.93(3)
C2 N . 1.494(3)
C2 C3 . 1.506(3)
C2 H5 . 0.93(2)
C2 H6 . 0.94(3)
C3 C4 . 1.498(3)
C3 H8 . 0.94(2)
C3 H7 . 0.91(2)
C4 O1 . 1.188(3)
C4 O2 . 1.324(3)
C5 O2 . 1.454(3)
C5 H9 . 0.9600
C5 H11 . 0.9600
C5 H10 . 0.9600
N H3 . 0.97(3)
N H4 . 0.85(3)

loop_
_geom_hbond_atom_site_label_D
_geom_hbond_atom_site_label_H
_geom_hbond_atom_site_label_A
_geom_hbond_site_symmetry_A
_geom_hbond_distance_DH
_geom_hbond_distance_HA
_geom_hbond_distance_DA
_geom_hbond_angle_DHA
_geom_hbond_publ_flag
N H3 Cl 2_645 0.97(3) 2.10(3) 3.064(2) 171(2) y
N H4 Cl . 0.85(2) 2.30(2) 3.092(2) 156(2) y
C3 H8 Cl 3_665 0.95(2) 2.73(3) 3.619(3) 156.3(18) y

loop_
_geom_torsion_atom_site_label_1
_geom_torsion_atom_site_label_2
_geom_torsion_atom_site_label_3
_geom_torsion_atom_site_label_4
_geom_torsion_site_symmetry_1
_geom_torsion
N C2 C3 C4 . 164.5(2)
C2 C3 C4 O1 . -5.0(4)
C2 C3 C4 O2 . 175.3(2)
C1 C1 N C2 3_666 178.3(3)
C3 C2 N C1 . 170.4(2)
O1 C4 O2 C5 . -0.5(4)
C3 C4 O2 C5 . 179.2(2)
